data_4344494
loop_
_publ_author_name
'Meyer, H.J.'
'Jones, N.L.'
'Corbett, J.D.'

_publ_section_title
;
 A new yttrium sesquichloride nitride, beta - Y2 Cl3 N, that is
 isostructural with the binary yttrium sesquichloride
;
_journal_name_full 'Inorganic Chemistry'
_journal_page_first 2635
_journal_page_last 2637
_journal_volume 28
_journal_year 1989
_chemical_formula_sum 'Cl3 N Y2'
_chemical_name_systematic 'Y2 Cl3 N'
_space_group_IT_number 12
_symmetry_space_group_name_Hall '-C 2y'
_symmetry_space_group_name_H-M 'C 1 2/m 1'
_cell_angle_alpha 90
_cell_angle_beta 118.38
_cell_angle_gamma 90
_cell_formula_units_Z 4
_cell_length_a 15.238
_cell_length_b 3.8535
_cell_length_c 10.156
_cell_volume 524.683
_citation_journal_id_ASTM INOCAJ
_cod_data_source_file Meyer_INOCAJ_1989_994.cif
_cod_data_source_block Cl3N1Y2
_cod_original_cell_volume 524.6832
_cod_original_formula_sum 'Cl3 N1 Y2'
_cod_database_code 4344494

loop_
_symmetry_equiv_pos_as_xyz
x,y,z
-x,y,-z
-x,-y,-z
x,-y,z
x+1/2,y+1/2,z
-x+1/2,y+1/2,-z
-x+1/2,-y+1/2,-z
x+1/2,-y+1/2,z

loop_
_atom_site_label
_atom_site_type_symbol
_atom_site_fract_x
_atom_site_fract_y
_atom_site_fract_z
_atom_site_occupancy
_atom_site_U_iso_or_equiv
Cl2 Cl-1 0.7705 0 0.884 1 0.0
Cl3 Cl-1 0.9491 0 0.2648 1 0.0
Cl1 Cl-1 0.6613 0 0.5132 1 0.0
Y2 Y+2 0.13593 0 0.29197 1 0.0
N1 N-1 0.579 0 0.1639 1 0.0
Y1 Y+2 0.41182 0 0.04978 1 0.0
